data_4125610
loop_
_publ_author_name
'Schneider, Susanne'
'Licsandru, Erol-Dan'
'Kocsis, Istvan'
'Gilles, Arnaud'
'Dumitru, Florina'
'Moulin, Emilie'
'Tan, Junjun'
'Lehn, Jean-Marie'
'Giuseppone, Nicolas'
'Barboiu, Mihail'

_publ_section_title
;
 Columnar Self-Assemblies of Triarylamines as Scaffolds for Artificial
 Biomimetic Channels for Ion and for Water Transport.
;
_journal_issue 10
_journal_name_full 'Journal of the American Chemical Society'
_journal_page_first 3721
_journal_page_last 3727
_journal_paper_doi 10.1021/jacs.6b12094
_journal_volume 139
_journal_year 2017
_chemical_formula_moiety 'C38 H50 N2 O14, 13(H2 O)'
_chemical_formula_sum 'C38 H76 N2 O27'
_chemical_formula_weight 993.00
_chemical_name_systematic
;
 ?
;
_space_group_crystal_system monoclinic
_space_group_IT_number 14
_space_group_name_Hall '-P 2ybc'
_space_group_name_H-M_alt 'P 1 21/c 1'
_symmetry_space_group_name_Hall '-P 2ybc'
_symmetry_space_group_name_H-M 'P 1 21/c 1'
_atom_sites_solution_hydrogens mixed
_atom_sites_solution_primary direct
_atom_sites_solution_secondary difmap
_audit_creation_method SHELXL-2013
_cell_angle_alpha 90
_cell_angle_beta 130.301(3)
_cell_angle_gamma 90
_cell_formula_units_Z 4
_cell_length_a 24.6495(14)
_cell_length_b 8.8435(5)
_cell_length_c 32.1542(13)
_cell_measurement_reflns_used 7881
_cell_measurement_temperature 173(2)
_cell_measurement_theta_max 27.73
_cell_measurement_theta_min 2.45
_cell_volume 5345.6(5)
_computing_cell_refinement 'Bruker SAINT'
_computing_data_collection 'Bruker APEX2'
_computing_data_reduction 'Bruker SAINT'
_computing_molecular_graphics 'Bruker SHELXTL'
_computing_publication_material 'Bruker SHELXTL'
_computing_structure_refinement 'SHELXL-2013 (Sheldrick, 2013)'
_computing_structure_solution 'SHELXL-2013 (Sheldrick, 2013)'
_diffrn_ambient_temperature 173(2)
_diffrn_measured_fraction_theta_full 1.000
_diffrn_measured_fraction_theta_max 0.997
_diffrn_measurement_device_type 'Bruker APEX-II CCD'
_diffrn_measurement_method '\f and \w scans'
_diffrn_radiation_monochromator triumph
_diffrn_radiation_type MoK\a
_diffrn_radiation_wavelength 0.71073
_diffrn_reflns_av_R_equivalents 0.0703
_diffrn_reflns_av_unetI/netI 0.0722
_diffrn_reflns_Laue_measured_fraction_full 1.000
_diffrn_reflns_Laue_measured_fraction_max 0.997
_diffrn_reflns_limit_h_max 32
_diffrn_reflns_limit_h_min -32
_diffrn_reflns_limit_k_max 11
_diffrn_reflns_limit_k_min -10
_diffrn_reflns_limit_l_max 42
_diffrn_reflns_limit_l_min -42
_diffrn_reflns_number 49907
_diffrn_reflns_point_group_measured_fraction_full 1.000
_diffrn_reflns_point_group_measured_fraction_max 0.997
_diffrn_reflns_theta_full 25.242
_diffrn_reflns_theta_max 28.016
_diffrn_reflns_theta_min 1.673
_diffrn_source 'sealed tube'
_exptl_absorpt_coefficient_mu 0.105
_exptl_absorpt_correction_T_max 0.7456
_exptl_absorpt_correction_T_min 0.6170
_exptl_absorpt_correction_type multi-scan
_exptl_absorpt_process_details sadabs
_exptl_crystal_colour yellow
_exptl_crystal_density_diffrn 1.234
_exptl_crystal_description prism
_exptl_crystal_F_000 2136
_exptl_crystal_size_max 0.500
_exptl_crystal_size_mid 0.200
_exptl_crystal_size_min 0.050
_platon_squeeze_details
;
The residual electron density was assigned to one molecule of
the water solvent [53/4= 13 e per asymmetric unit; one molecule of H2O would give 10 e]. 
;
_refine_diff_density_max 1.077
_refine_diff_density_min -1.037
_refine_diff_density_rms 0.073
_refine_ls_extinction_method none
_refine_ls_goodness_of_fit_ref 1.068
_refine_ls_hydrogen_treatment constr
_refine_ls_matrix_type full
_refine_ls_number_parameters 604
_refine_ls_number_reflns 12887
_refine_ls_number_restraints 8
_refine_ls_restrained_S_all 1.327
_refine_ls_R_factor_all 0.1277
_refine_ls_R_factor_gt 0.0739
_refine_ls_shift/su_max 0.000
_refine_ls_shift/su_mean 0.000
_refine_ls_structure_factor_coef Fsqd
_refine_ls_weighting_details 'w=1/[\s^2^(Fo^2^)+(0.1246P)^2^] where P=(Fo^2^+2Fc^2^)/3'
_refine_ls_weighting_scheme calc
_refine_ls_wR_factor_gt 0.2067
_refine_ls_wR_factor_ref 0.2299
_reflns_Friedel_coverage 0.000
_reflns_number_gt 7412
_reflns_number_total 12887
_reflns_threshold_expression 'I > 2\s(I)'
_cod_data_source_file ja6b12094_si_002.cif
_cod_data_source_block ngss150702
_cod_depositor_comments 'Adding full bibliography for 4125608--4125610.cif.'
_cod_database_code 4125610
_shelx_space_group_comment
;
The symmetry employed for this shelxl refinement is uniquely defined
by the following loop, which should always be used as a source of
symmetry information in preference to the above space-group names.
They are only intended as comments.
;
_shelx_estimated_absorpt_t_min 0.949
_shelx_estimated_absorpt_t_max 0.995
_shelxl_version_number 2013-4

loop_
_space_group_symop_operation_xyz
'x, y, z'
'-x, y+1/2, -z+1/2'
'-x, -y, -z'
'x, -y-1/2, z-1/2'

loop_
_atom_site_label
_atom_site_type_symbol
_atom_site_fract_x
_atom_site_fract_y
_atom_site_fract_z
_atom_site_U_iso_or_equiv
_atom_site_adp_type
_atom_site_occupancy
_atom_site_site_symmetry_order
_atom_site_calc_flag
_atom_site_refinement_flags_posn
_atom_site_refinement_flags_adp
C1 C 0.54590(14) 0.6660(3) 0.10602(10) 0.0183(5) Uani 1 1 d . .
C2 C 0.47860(14) 0.6041(3) 0.08208(12) 0.0233(6) Uani 1 1 d . .
H2 H 0.4479 0.6556 0.0855 0.028 Uiso 1 1 calc R U
C3 C 0.45721(15) 0.4707(3) 0.05394(11) 0.0249(6) Uani 1 1 d . .
H3 H 0.4119 0.4299 0.0383 0.030 Uiso 1 1 calc R U
C4 C 0.50104(14) 0.3946(3) 0.04813(11) 0.0211(6) Uani 1 1 d . .
C5 C 0.56909(14) 0.4491(3) 0.07304(11) 0.0211(6) Uani 1 1 d . .
H5 H 0.5998 0.3949 0.0701 0.025 Uiso 1 1 calc R U
C6 C 0.59121(14) 0.5833(3) 0.10205(11) 0.0200(6) Uani 1 1 d . .
H6 H 0.6377 0.6201 0.1196 0.024 Uiso 1 1 calc R U
C7 C 0.51518(14) 0.8919(3) 0.13055(11) 0.0194(6) Uani 1 1 d . .
C8 C 0.46391(15) 0.9728(3) 0.08422(11) 0.0239(6) Uani 1 1 d . .
H8 H 0.4634 0.9740 0.0544 0.029 Uiso 1 1 calc R U
C9 C 0.41284(15) 1.0529(3) 0.08118(11) 0.0236(6) Uani 1 1 d . .
H9 H 0.3769 1.1072 0.0489 0.028 Uiso 1 1 calc R U
C10 C 0.41417(14) 1.0540(3) 0.12514(11) 0.0192(6) Uani 1 1 d . .
C11 C 0.46728(13) 0.9717(3) 0.17229(10) 0.0184(6) Uani 1 1 d . .
C12 C 0.51771(14) 0.8905(3) 0.17519(11) 0.0189(6) Uani 1 1 d . .
H12 H 0.5535 0.8347 0.2071 0.023 Uiso 1 1 calc R U
C13 C 0.31124(15) 1.2123(4) 0.07968(11) 0.0261(6) Uani 1 1 d . .
H13A H 0.2778 1.1424 0.0491 0.031 Uiso 1 1 calc R U
H13B H 0.3313 1.2815 0.0684 0.031 Uiso 1 1 calc R U
C14 C 0.27307(16) 1.3010(4) 0.09362(13) 0.0293(7) Uani 1 1 d . .
H14A H 0.3080 1.3595 0.1274 0.035 Uiso 1 1 calc R U
H14B H 0.2400 1.3734 0.0639 0.035 Uiso 1 1 calc R U
C15 C 0.19905(17) 1.2860(4) 0.11608(14) 0.0369(8) Uani 1 1 d . .
H15A H 0.1617 1.3510 0.0853 0.044 Uiso 1 1 calc R U
H15B H 0.2338 1.3520 0.1477 0.044 Uiso 1 1 calc R U
C16 C 0.16608(16) 1.1788(4) 0.13056(13) 0.0362(8) Uani 1 1 d . .
H16A H 0.1380 1.2362 0.1373 0.043 Uiso 1 1 calc R U
H16B H 0.1338 1.1080 0.1000 0.043 Uiso 1 1 calc R U
C17 C 0.19535(18) 1.0075(4) 0.19920(15) 0.0390(8) Uani 1 1 d . .
H17A H 0.1602 0.9331 0.1715 0.047 Uiso 1 1 calc R U
H17B H 0.1716 1.0733 0.2081 0.047 Uiso 1 1 calc R U
C18 C 0.25657(19) 0.9269(4) 0.24947(15) 0.0414(9) Uani 1 1 d . .
H18A H 0.2946 1.0001 0.2752 0.050 Uiso 1 1 calc R U
H18B H 0.2407 0.8779 0.2677 0.050 Uiso 1 1 calc R U
C19 C 0.34473(17) 0.7367(4) 0.27982(13) 0.0374(8) Uani 1 1 d . .
H19A H 0.3473 0.6375 0.2669 0.045 Uiso 1 1 calc R U
H19B H 0.3392 0.7173 0.3072 0.045 Uiso 1 1 calc R U
C20 C 0.41341(17) 0.8195(4) 0.30687(12) 0.0319(7) Uani 1 1 d . .
H20A H 0.4084 0.9260 0.3134 0.038 Uiso 1 1 calc R U
H20B H 0.4517 0.7722 0.3425 0.038 Uiso 1 1 calc R U
C21 C 0.49537(15) 0.8961(4) 0.29666(11) 0.0242(6) Uani 1 1 d . .
H21A H 0.5346 0.8541 0.3331 0.029 Uiso 1 1 calc R U
H21B H 0.4889 1.0036 0.3011 0.029 Uiso 1 1 calc R U
C22 C 0.51355(14) 0.8840(3) 0.26049(11) 0.0227(6) Uani 1 1 d . .
H22A H 0.5626 0.9204 0.2799 0.027 Uiso 1 1 calc R U
H22B H 0.5104 0.7774 0.2497 0.027 Uiso 1 1 calc R U
C23 C 0.63539(14) 0.8660(3) 0.15974(11) 0.0180(5) Uani 1 1 d . .
C24 C 0.68838(15) 0.8504(3) 0.21512(11) 0.0228(6) Uani 1 1 d . .
H24 H 0.6800 0.7939 0.2356 0.027 Uiso 1 1 calc R U
C25 C 0.75452(15) 0.9176(3) 0.24123(11) 0.0242(6) Uani 1 1 d . .
H25 H 0.7912 0.9063 0.2795 0.029 Uiso 1 1 calc R U
C26 C 0.76691(13) 1.0005(3) 0.21174(10) 0.0198(6) Uani 1 1 d . .
C27 C 0.71290(14) 1.0143(3) 0.15497(10) 0.0181(5) Uani 1 1 d . .
C28 C 0.64755(14) 0.9478(3) 0.12888(10) 0.0190(6) Uani 1 1 d . .
H28 H 0.6111 0.9569 0.0905 0.023 Uiso 1 1 calc R U
C29 C 0.88825(15) 1.0567(4) 0.29013(12) 0.0317(7) Uani 1 1 d . .
H29A H 0.9029 0.9494 0.2992 0.038 Uiso 1 1 calc R U
H29B H 0.8745 1.0915 0.3115 0.038 Uiso 1 1 calc R U
C30 C 0.94809(16) 1.1504(4) 0.30356(13) 0.0338(8) Uani 1 1 d . .
H30A H 0.9934 1.1173 0.3388 0.041 Uiso 1 1 calc R U
H30B H 0.9520 1.1378 0.2750 0.041 Uiso 1 1 calc R U
C31 C 0.98349(17) 1.4046(4) 0.31006(14) 0.0389(8) Uani 1 1 d . .
H31A H 0.9780 1.3946 0.2768 0.047 Uiso 1 1 calc R U
H31B H 1.0331 1.3785 0.3420 0.047 Uiso 1 1 calc R U
C32 C 0.9673(2) 1.5643(5) 0.31523(17) 0.0485(10) Uani 1 1 d . .
H32A H 0.9647 1.5679 0.3447 0.058 Uiso 1 1 calc R U
H32B H 1.0070 1.6305 0.3261 0.058 Uiso 1 1 calc R U
C33 C 0.9122(3) 1.7018(4) 0.23375(18) 0.0536(11) Uani 1 1 d . .
H33A H 0.9433 1.6433 0.2303 0.064 Uiso 1 1 calc R U
H33B H 0.9355 1.8001 0.2509 0.064 Uiso 1 1 calc R U
C34 C 0.8426(3) 1.7278(4) 0.17911(19) 0.0586(12) Uani 1 1 d . .
H34A H 0.8072 1.7566 0.1829 0.070 Uiso 1 1 calc R U
H34B H 0.8468 1.8126 0.1612 0.070 Uiso 1 1 calc R U
C35 C 0.75456(19) 1.6195(4) 0.09141(17) 0.0464(10) Uani 1 1 d . .
H35A H 0.7606 1.7045 0.0747 0.056 Uiso 1 1 calc R U
H35B H 0.7153 1.6450 0.0912 0.056 Uiso 1 1 calc R U
C36 C 0.73691(17) 1.4779(4) 0.05931(14) 0.0405(9) Uani 1 1 d . .
H36A H 0.7012 1.5001 0.0198 0.049 Uiso 1 1 calc R U
H36B H 0.7802 1.4377 0.0671 0.049 Uiso 1 1 calc R U
C37 C 0.70549(17) 1.2247(4) 0.05371(12) 0.0304(7) Uani 1 1 d . .
H37A H 0.7532 1.1937 0.0675 0.036 Uiso 1 1 calc R U
H37B H 0.6731 1.2274 0.0134 0.036 Uiso 1 1 calc R U
C38 C 0.67874(15) 1.1132(4) 0.07157(11) 0.0244(6) Uani 1 1 d . .
H38A H 0.6339 1.1502 0.0619 0.029 Uiso 1 1 calc R U
H38B H 0.6691 1.0151 0.0531 0.029 Uiso 1 1 calc R U
N1 N 0.56611(12) 0.8018(3) 0.13264(9) 0.0208(5) Uani 1 1 d . .
N2 N 0.47480(13) 0.2599(3) 0.01500(9) 0.0248(5) Uani 1 1 d . .
O1 O 0.41259(11) 0.2217(2) -0.00878(8) 0.0316(5) Uani 1 1 d . .
O2 O 0.51368(12) 0.1907(3) 0.01014(9) 0.0387(6) Uani 1 1 d . .
O3 O 0.36712(10) 1.1285(2) 0.12692(7) 0.0241(4) Uani 1 1 d . .
O4 O 0.23418(10) 1.2030(2) 0.10120(8) 0.0287(5) Uani 1 1 d . .
O5 O 0.22122(11) 1.0968(3) 0.17824(9) 0.0340(5) Uani 1 1 d . .
O6 O 0.28315(12) 0.8159(3) 0.23466(9) 0.0349(5) Uani 1 1 d . .
O7 O 0.43154(10) 0.8144(2) 0.27283(8) 0.0251(4) Uani 1 1 d . .
O8 O 0.46343(10) 0.9758(2) 0.21300(7) 0.0220(4) Uani 1 1 d . .
O9 O 0.82966(10) 1.0724(2) 0.23313(8) 0.0256(5) Uani 1 1 d . .
O10 O 0.93517(11) 1.3045(3) 0.30692(9) 0.0339(5) Uani 1 1 d . .
O11 O 0.90318(14) 1.6219(3) 0.26688(12) 0.0551(7) Uani 1 1 d . .
O12 O 0.81870(13) 1.5970(3) 0.14607(11) 0.0419(6) Uani 1 1 d . .
O13 O 0.70942(11) 1.3696(3) 0.07389(9) 0.0331(5) Uani 1 1 d . .
O14 O 0.73188(10) 1.0944(2) 0.12964(8) 0.0254(5) Uani 1 1 d . .
O15 O 0.63376(10) 0.6483(3) 0.27535(8) 0.0315(5) Uani 1 1 d . .
O16 O 0.35072(13) 0.6453(3) 0.17226(10) 0.0485(7) Uani 1 1 d . .
O17 O 0.17386(12) 0.9234(3) 0.05678(10) 0.0402(6) Uani 1 1 d D .
O18 O 0.20833(13) 0.7111(3) 0.50053(10) 0.0436(6) Uani 1 1 d . .
O19 O 0.99166(14) 0.3113(3) 0.41552(9) 0.0460(6) Uani 1 1 d D .
O20 O 0.08042(13) 0.8885(3) 0.33439(10) 0.0430(6) Uani 1 1 d . .
O21 O 0.10183(13) 0.9144(3) 0.42855(11) 0.0470(6) Uani 1 1 d D .
O22 O 0.12942(14) 0.2139(3) 0.45458(11) 0.0536(7) Uani 1 1 d D .
O23 O 0.21168(13) 0.7975(3) 0.63200(10) 0.0457(6) Uani 1 1 d . .
O24 O 0.11924(12) 0.5982(3) 0.33178(10) 0.0391(6) Uani 1 1 d . .
O25 O 0.34689(14) 0.7948(3) 0.58601(11) 0.0562(8) Uani 1 1 d D .
O26 O 0.18028(16) 0.0387(3) 0.93240(11) 0.0529(7) Uani 1 1 d . .
O27 O 0.07681(18) 0.9181(4) 0.5746(2) 0.0938(14) Uani 1 1 d D .
H1W H 0.6191 0.5988 0.2900 0.050 Uiso 1 1 d . .
H2W H 0.6783 0.6210 0.2941 0.050 Uiso 1 1 d . .
H3W H 0.3014 0.6610 0.1551 0.050 Uiso 1 1 d . .
H4W H 0.3765 0.7077 0.2044 0.050 Uiso 1 1 d . .
H5W H 0.1971 1.0215 0.0747 0.050 Uiso 1 1 d D .
H6W H 0.1864 0.8644 0.0839 0.050 Uiso 1 1 d . .
H7W H 0.1910 0.6517 0.5143 0.050 Uiso 1 1 d . .
H8W H 0.2523 0.7225 0.5253 0.050 Uiso 1 1 d . .
H9W H 0.9636 0.3172 0.3762 0.050 Uiso 1 1 d D .
H10W H 1.0065 0.4053 0.4373 0.050 Uiso 1 1 d D .
H11W H 0.1119 0.9486 0.3357 0.050 Uiso 1 1 d . .
H12W H 0.0984 0.8060 0.3320 0.050 Uiso 1 1 d . .
H13W H 0.0919 0.8969 0.3921 0.050 Uiso 1 1 d D .
H14W H 0.1398 0.8615 0.4539 0.050 Uiso 1 1 d . .
H15W H 0.1199 0.1004 0.4413 0.050 Uiso 1 1 d D .
H16W H 0.0885 0.2529 0.4483 0.050 Uiso 1 1 d D .
H17W H 0.2278 0.7538 0.6642 0.050 Uiso 1 1 d . .
H18W H 0.1622 0.8301 0.6103 0.050 Uiso 1 1 d . .
H19W H 0.1399 0.5395 0.3623 0.050 Uiso 1 1 d . .
H20W H 0.1513 0.5941 0.3277 0.050 Uiso 1 1 d . .
H21W H 0.3620 0.6826 0.5894 0.050 Uiso 1 1 d D .
H22W H 0.3506 0.7990 0.6145 0.050 Uiso 1 1 d . .
H23W H 0.1893 -0.0329 0.9568 0.050 Uiso 1 1 d . .
H24W H 0.1627 0.1057 0.9426 0.050 Uiso 1 1 d . .
H25W H 0.0589 0.8587 0.5867 0.050 Uiso 1 1 d . .
H26W H 0.0510 1.0180 0.5692 0.050 Uiso 1 1 d D .

loop_
_atom_site_aniso_label
_atom_site_aniso_U_11
_atom_site_aniso_U_22
_atom_site_aniso_U_33
_atom_site_aniso_U_23
_atom_site_aniso_U_13
_atom_site_aniso_U_12
C1 0.0213(13) 0.0194(14) 0.0212(12) 0.0008(10) 0.0169(11) 0.0007(11)
C2 0.0199(13) 0.0272(16) 0.0303(15) -0.0022(12) 0.0196(12) -0.0019(12)
C3 0.0179(13) 0.0288(17) 0.0262(14) 0.0001(12) 0.0135(12) -0.0033(12)
C4 0.0224(13) 0.0209(15) 0.0183(12) 0.0005(10) 0.0124(11) -0.0012(12)
C5 0.0215(13) 0.0254(16) 0.0233(13) 0.0008(11) 0.0175(12) 0.0028(12)
C6 0.0181(13) 0.0244(15) 0.0222(13) -0.0020(11) 0.0152(11) -0.0042(11)
C7 0.0222(13) 0.0195(15) 0.0263(13) -0.0038(11) 0.0201(12) -0.0021(11)
C8 0.0285(15) 0.0288(17) 0.0253(14) -0.0021(12) 0.0223(13) -0.0002(13)
C9 0.0258(14) 0.0271(16) 0.0207(13) 0.0047(11) 0.0162(12) 0.0044(12)
C10 0.0203(13) 0.0200(14) 0.0220(13) 0.0001(10) 0.0158(11) 0.0025(11)
C11 0.0183(12) 0.0235(15) 0.0202(13) -0.0006(10) 0.0155(11) -0.0018(11)
C12 0.0213(13) 0.0185(14) 0.0220(13) 0.0009(10) 0.0163(11) 0.0015(11)
C13 0.0214(14) 0.0330(17) 0.0231(14) 0.0067(12) 0.0140(12) 0.0104(13)
C14 0.0240(14) 0.0299(18) 0.0323(16) 0.0026(13) 0.0174(13) 0.0062(13)
C15 0.0314(17) 0.043(2) 0.0391(18) -0.0014(15) 0.0243(15) 0.0117(15)
C16 0.0224(15) 0.051(2) 0.0379(18) -0.0088(15) 0.0207(14) 0.0034(14)
C17 0.0381(18) 0.044(2) 0.056(2) -0.0101(17) 0.0396(18) -0.0078(16)
C18 0.046(2) 0.053(2) 0.044(2) -0.0067(16) 0.0377(18) -0.0072(17)
C19 0.0373(18) 0.047(2) 0.0341(17) 0.0041(15) 0.0258(16) -0.0076(16)
C20 0.0363(17) 0.043(2) 0.0267(15) -0.0005(13) 0.0249(14) -0.0035(15)
C21 0.0217(14) 0.0307(17) 0.0187(13) 0.0014(11) 0.0125(12) 0.0010(12)
C22 0.0204(13) 0.0295(17) 0.0207(13) 0.0060(11) 0.0144(12) 0.0059(12)
C23 0.0199(13) 0.0178(14) 0.0237(13) -0.0047(10) 0.0173(11) -0.0003(11)
C24 0.0267(14) 0.0242(16) 0.0257(14) 0.0047(11) 0.0207(12) 0.0015(12)
C25 0.0234(14) 0.0310(17) 0.0183(13) 0.0025(11) 0.0136(12) 0.0048(12)
C26 0.0163(12) 0.0238(16) 0.0205(13) -0.0054(11) 0.0125(11) -0.0015(11)
C27 0.0203(13) 0.0222(15) 0.0184(12) -0.0015(10) 0.0155(11) 0.0000(11)
C28 0.0174(13) 0.0249(15) 0.0174(12) -0.0033(10) 0.0125(11) -0.0006(11)
C29 0.0233(15) 0.044(2) 0.0209(14) -0.0041(13) 0.0111(12) -0.0024(14)
C30 0.0214(15) 0.047(2) 0.0284(15) -0.0111(14) 0.0140(13) -0.0043(14)
C31 0.0236(15) 0.055(2) 0.0393(18) -0.0015(16) 0.0209(15) -0.0100(15)
C32 0.0357(19) 0.055(3) 0.057(2) -0.0072(19) 0.0305(19) -0.0130(18)
C33 0.089(3) 0.034(2) 0.071(3) -0.0138(19) 0.067(3) -0.017(2)
C34 0.099(4) 0.028(2) 0.073(3) -0.0015(19) 0.066(3) 0.004(2)
C35 0.040(2) 0.033(2) 0.073(3) 0.0157(18) 0.039(2) 0.0068(16)
C36 0.0254(16) 0.049(2) 0.0427(19) 0.0180(16) 0.0200(15) 0.0047(15)
C37 0.0315(16) 0.0388(19) 0.0279(15) 0.0063(13) 0.0224(14) 0.0038(14)
C38 0.0244(14) 0.0291(17) 0.0178(13) 0.0018(11) 0.0128(12) -0.0013(12)
N1 0.0190(11) 0.0246(13) 0.0283(12) -0.0047(10) 0.0196(10) -0.0019(10)
N2 0.0268(13) 0.0252(14) 0.0187(11) 0.0012(9) 0.0130(10) 0.0000(11)
O1 0.0293(11) 0.0331(13) 0.0245(10) -0.0063(9) 0.0138(10) -0.0117(10)
O2 0.0333(12) 0.0349(14) 0.0393(13) -0.0132(10) 0.0197(11) 0.0020(10)
O3 0.0236(10) 0.0320(12) 0.0226(10) 0.0062(8) 0.0176(9) 0.0101(9)
O4 0.0256(11) 0.0323(12) 0.0317(11) -0.0047(9) 0.0202(10) 0.0026(9)
O5 0.0248(11) 0.0460(14) 0.0372(12) -0.0014(10) 0.0227(10) -0.0014(10)
O6 0.0331(12) 0.0420(14) 0.0317(11) -0.0063(10) 0.0219(10) -0.0059(10)
O7 0.0287(10) 0.0304(12) 0.0247(10) -0.0026(8) 0.0211(9) -0.0044(9)
O8 0.0250(10) 0.0297(11) 0.0202(9) 0.0055(8) 0.0186(8) 0.0069(9)
O9 0.0170(9) 0.0363(12) 0.0195(9) -0.0008(8) 0.0100(8) -0.0050(9)
O10 0.0247(11) 0.0457(15) 0.0345(12) -0.0086(10) 0.0206(10) -0.0095(10)
O11 0.0461(15) 0.0667(19) 0.0724(19) 0.0121(15) 0.0473(15) 0.0010(14)
O12 0.0390(13) 0.0289(13) 0.0608(16) -0.0053(11) 0.0336(13) -0.0001(11)
O13 0.0329(12) 0.0328(13) 0.0479(13) 0.0040(10) 0.0326(11) -0.0021(10)
O14 0.0197(9) 0.0387(13) 0.0186(9) 0.0011(8) 0.0127(8) -0.0060(9)
O15 0.0234(10) 0.0425(13) 0.0311(11) 0.0112(10) 0.0188(9) 0.0026(10)
O16 0.0385(14) 0.0589(17) 0.0424(14) -0.0182(12) 0.0237(12) -0.0027(12)
O17 0.0418(13) 0.0421(15) 0.0438(14) -0.0111(11) 0.0308(12) -0.0040(11)
O18 0.0447(14) 0.0542(17) 0.0419(14) 0.0058(11) 0.0325(12) -0.0033(12)
O19 0.0553(16) 0.0502(16) 0.0390(13) -0.0084(11) 0.0334(13) -0.0110(13)
O20 0.0369(13) 0.0401(14) 0.0470(14) 0.0059(11) 0.0249(12) -0.0022(11)
O21 0.0423(14) 0.0460(16) 0.0557(16) 0.0084(12) 0.0330(13) 0.0042(12)
O22 0.0454(15) 0.0506(17) 0.0558(17) 0.0039(13) 0.0287(14) -0.0031(13)
O23 0.0392(14) 0.0538(16) 0.0401(14) 0.0150(11) 0.0238(12) 0.0063(12)
O24 0.0328(12) 0.0509(15) 0.0449(14) 0.0012(11) 0.0303(11) 0.0003(11)
O25 0.0458(15) 0.077(2) 0.0551(17) 0.0191(14) 0.0367(14) 0.0097(14)
O26 0.0744(19) 0.0451(16) 0.0531(16) 0.0056(12) 0.0475(16) 0.0112(14)
O27 0.072(2) 0.050(2) 0.190(4) 0.039(2) 0.098(3) 0.0176(16)

loop_
_atom_type_symbol
_atom_type_description
_atom_type_scat_dispersion_real
_atom_type_scat_dispersion_imag
_atom_type_scat_source
C C 0.0033 0.0016 'International Tables Vol C Tables 4.2.6.8 and 6.1.1.4'
H H 0.0000 0.0000 'International Tables Vol C Tables 4.2.6.8 and 6.1.1.4'
N N 0.0061 0.0033 'International Tables Vol C Tables 4.2.6.8 and 6.1.1.4'
O O 0.0106 0.0060 'International Tables Vol C Tables 4.2.6.8 and 6.1.1.4'

loop_
_geom_angle_atom_site_label_1
_geom_angle_atom_site_label_2
_geom_angle_atom_site_label_3
_geom_angle
N1 C1 C6 121.6(2)
N1 C1 C2 120.3(2)
C6 C1 C2 118.1(2)
C3 C2 C1 120.6(3)
C3 C2 H2 119.7
C1 C2 H2 119.7
C2 C3 C4 120.5(3)
C2 C3 H3 119.7
C4 C3 H3 119.7
C3 C4 C5 120.5(3)
C3 C4 N2 119.0(2)
C5 C4 N2 120.5(2)
C6 C5 C4 119.0(2)
C6 C5 H5 120.5
C4 C5 H5 120.5
C5 C6 C1 121.1(2)
C5 C6 H6 119.4
C1 C6 H6 119.4
C8 C7 C12 121.1(2)
C8 C7 N1 119.8(2)
C12 C7 N1 119.0(2)
C7 C8 C9 119.8(2)
C7 C8 H8 120.1
C9 C8 H8 120.1
C8 C9 C10 120.4(3)
C8 C9 H9 119.8
C10 C9 H9 119.8
O3 C10 C9 125.6(2)
O3 C10 C11 115.3(2)
C9 C10 C11 119.0(2)
O8 C11 C12 124.2(2)
O8 C11 C10 115.1(2)
C12 C11 C10 120.7(2)
C11 C12 C7 119.0(2)
C11 C12 H12 120.5
C7 C12 H12 120.5
O3 C13 C14 108.2(2)
O3 C13 H13A 110.1
C14 C13 H13A 110.1
O3 C13 H13B 110.1
C14 C13 H13B 110.1
H13A C13 H13B 108.4
O4 C14 C13 110.8(3)
O4 C14 H14A 109.5
C13 C14 H14A 109.5
O4 C14 H14B 109.5
C13 C14 H14B 109.5
H14A C14 H14B 108.1
O4 C15 C16 110.2(3)
O4 C15 H15A 109.6
C16 C15 H15A 109.6
O4 C15 H15B 109.6
C16 C15 H15B 109.6
H15A C15 H15B 108.1
O5 C16 C15 108.9(2)
O5 C16 H16A 109.9
C15 C16 H16A 109.9
O5 C16 H16B 109.9
C15 C16 H16B 109.9
H16A C16 H16B 108.3
O5 C17 C18 109.1(3)
O5 C17 H17A 109.9
C18 C17 H17A 109.9
O5 C17 H17B 109.9
C18 C17 H17B 109.9
H17A C17 H17B 108.3
O6 C18 C17 109.1(3)
O6 C18 H18A 109.9
C17 C18 H18A 109.9
O6 C18 H18B 109.9
C17 C18 H18B 109.9
H18A C18 H18B 108.3
O6 C19 C20 114.0(3)
O6 C19 H19A 108.7
C20 C19 H19A 108.7
O6 C19 H19B 108.7
C20 C19 H19B 108.7
H19A C19 H19B 107.6
O7 C20 C19 109.6(3)
O7 C20 H20A 109.8
C19 C20 H20A 109.8
O7 C20 H20B 109.8
C19 C20 H20B 109.8
H20A C20 H20B 108.2
O7 C21 C22 109.1(2)
O7 C21 H21A 109.9
C22 C21 H21A 109.9
O7 C21 H21B 109.9
C22 C21 H21B 109.9
H21A C21 H21B 108.3
O8 C22 C21 107.5(2)
O8 C22 H22A 110.2
C21 C22 H22A 110.2
O8 C22 H22B 110.2
C21 C22 H22B 110.2
H22A C22 H22B 108.5
C24 C23 C28 120.5(2)
C24 C23 N1 120.4(2)
C28 C23 N1 119.1(2)
C23 C24 C25 119.9(2)
C23 C24 H24 120.0
C25 C24 H24 120.0
C26 C25 C24 120.3(2)
C26 C25 H25 119.8
C24 C25 H25 119.8
O9 C26 C25 125.4(2)
O9 C26 C27 115.0(2)
C25 C26 C27 119.6(2)
O14 C27 C28 125.0(2)
O14 C27 C26 114.6(2)
C28 C27 C26 120.4(2)
C27 C28 C23 119.2(2)
C27 C28 H28 120.4
C23 C28 H28 120.4
O9 C29 C30 107.9(3)
O9 C29 H29A 110.1
C30 C29 H29A 110.1
O9 C29 H29B 110.1
C30 C29 H29B 110.1
H29A C29 H29B 108.4
O10 C30 C29 109.1(3)
O10 C30 H30A 109.9
C29 C30 H30A 109.9
O10 C30 H30B 109.9
C29 C30 H30B 109.9
H30A C30 H30B 108.3
O10 C31 C32 108.6(3)
O10 C31 H31A 110.0
C32 C31 H31A 110.0
O10 C31 H31B 110.0
C32 C31 H31B 110.0
H31A C31 H31B 108.3
O11 C32 C31 113.9(3)
O11 C32 H32A 108.8
C31 C32 H32A 108.8
O11 C32 H32B 108.8
C31 C32 H32B 108.8
H32A C32 H32B 107.7
O11 C33 C34 110.3(4)
O11 C33 H33A 109.6
C34 C33 H33A 109.6
O11 C33 H33B 109.6
C34 C33 H33B 109.6
H33A C33 H33B 108.1
O12 C34 C33 111.4(3)
O12 C34 H34A 109.3
C33 C34 H34A 109.3
O12 C34 H34B 109.3
C33 C34 H34B 109.3
H34A C34 H34B 108.0
O12 C35 C36 109.2(3)
O12 C35 H35A 109.8
C36 C35 H35A 109.8
O12 C35 H35B 109.8
C36 C35 H35B 109.8
H35A C35 H35B 108.3
O13 C36 C35 109.0(3)
O13 C36 H36A 109.9
C35 C36 H36A 109.9
O13 C36 H36B 109.9
C35 C36 H36B 109.9
H36A C36 H36B 108.3
O13 C37 C38 109.8(2)
O13 C37 H37A 109.7
C38 C37 H37A 109.7
O13 C37 H37B 109.7
C38 C37 H37B 109.7
H37A C37 H37B 108.2
O14 C38 C37 108.6(2)
O14 C38 H38A 110.0
C37 C38 H38A 110.0
O14 C38 H38B 110.0
C37 C38 H38B 110.0
H38A C38 H38B 108.4
C1 N1 C23 122.3(2)
C1 N1 C7 119.9(2)
C23 N1 C7 117.6(2)
O2 N2 O1 122.8(2)
O2 N2 C4 119.4(2)
O1 N2 C4 117.8(2)
C10 O3 C13 117.7(2)
C14 O4 C15 111.4(2)
C16 O5 C17 112.5(2)
C18 O6 C19 114.4(3)
C21 O7 C20 110.9(2)
C11 O8 C22 117.1(2)
C26 O9 C29 118.2(2)
C30 O10 C31 112.4(2)
C33 O11 C32 113.6(3)
C34 O12 C35 113.7(3)
C37 O13 C36 111.6(2)
C27 O14 C38 117.2(2)
H1W O15 H2W 105.1
H3W O16 H4W 104.1
H5W O17 H6W 104.0
H7W O18 H8W 108.6
H9W O19 H10W 120.0
H11W O20 H12W 91.4
H13W O21 H14W 107.3
H15W O22 H16W 109.2
H17W O23 H18W 111.0
H19W O24 H20W 101.8
H21W O25 H22W 98.4
H23W O26 H24W 92.8
H25W O27 H26W 98.6

loop_
_geom_bond_atom_site_label_1
_geom_bond_atom_site_label_2
_geom_bond_distance
C1 N1 1.368(4)
C1 C6 1.408(4)
C1 C2 1.412(4)
C2 C3 1.368(4)
C2 H2 0.9500
C3 C4 1.384(4)
C3 H3 0.9500
C4 C5 1.396(4)
C4 N2 1.443(4)
C5 C6 1.385(4)
C5 H5 0.9500
C6 H6 0.9500
C7 C8 1.376(4)
C7 C12 1.396(4)
C7 N1 1.451(3)
C8 C9 1.392(4)
C8 H8 0.9500
C9 C10 1.393(4)
C9 H9 0.9500
C10 O3 1.367(3)
C10 C11 1.405(4)
C11 O8 1.373(3)
C11 C12 1.385(4)
C12 H12 0.9500
C13 O3 1.431(3)
C13 C14 1.499(4)
C13 H13A 0.9900
C13 H13B 0.9900
C14 O4 1.425(4)
C14 H14A 0.9900
C14 H14B 0.9900
C15 O4 1.433(4)
C15 C16 1.505(5)
C15 H15A 0.9900
C15 H15B 0.9900
C16 O5 1.425(4)
C16 H16A 0.9900
C16 H16B 0.9900
C17 O5 1.428(4)
C17 C18 1.497(5)
C17 H17A 0.9900
C17 H17B 0.9900
C18 O6 1.423(4)
C18 H18A 0.9900
C18 H18B 0.9900
C19 O6 1.432(4)
C19 C20 1.501(5)
C19 H19A 0.9900
C19 H19B 0.9900
C20 O7 1.426(3)
C20 H20A 0.9900
C20 H20B 0.9900
C21 O7 1.423(3)
C21 C22 1.496(4)
C21 H21A 0.9900
C21 H21B 0.9900
C22 O8 1.441(3)
C22 H22A 0.9900
C22 H22B 0.9900
C23 C24 1.374(4)
C23 C28 1.408(4)
C23 N1 1.440(3)
C24 C25 1.395(4)
C24 H24 0.9500
C25 C26 1.380(4)
C25 H25 0.9500
C26 O9 1.376(3)
C26 C27 1.406(4)
C27 O14 1.370(3)
C27 C28 1.377(4)
C28 H28 0.9500
C29 O9 1.428(3)
C29 C30 1.491(4)
C29 H29A 0.9900
C29 H29B 0.9900
C30 O10 1.419(4)
C30 H30A 0.9900
C30 H30B 0.9900
C31 O10 1.434(4)
C31 C32 1.505(6)
C31 H31A 0.9900
C31 H31B 0.9900
C32 O11 1.413(5)
C32 H32A 0.9900
C32 H32B 0.9900
C33 O11 1.411(5)
C33 C34 1.478(6)
C33 H33A 0.9900
C33 H33B 0.9900
C34 O12 1.416(5)
C34 H34A 0.9900
C34 H34B 0.9900
C35 O12 1.426(5)
C35 C36 1.497(6)
C35 H35A 0.9900
C35 H35B 0.9900
C36 O13 1.417(4)
C36 H36A 0.9900
C36 H36B 0.9900
C37 O13 1.411(4)
C37 C38 1.492(4)
C37 H37A 0.9900
C37 H37B 0.9900
C38 O14 1.437(3)
C38 H38A 0.9900
C38 H38B 0.9900
N2 O2 1.229(3)
N2 O1 1.238(3)
O15 H1W 0.8742
O15 H2W 0.8781
O16 H3W 0.9665
O16 H4W 0.9629
O17 H5W 0.9926
O17 H6W 0.8831
O18 H7W 0.9480
O18 H8W 0.8383
O19 H9W 0.9739
O19 H10W 0.9916
O20 H11W 0.9186
O20 H12W 0.8829
O21 H13W 1.0425
O21 H14W 0.8790
O22 H15W 1.0565
O22 H16W 0.9557
O23 H17W 0.9202
O23 H18W 0.9781
O24 H19W 0.9196
O24 H20W 0.8816
O25 H21W 1.0401
O25 H22W 0.8605
O26 H23W 0.9167
O26 H24W 0.9113
O27 H25W 0.9177
O27 H26W 1.0355

loop_
_geom_hbond_atom_site_label_D
_geom_hbond_atom_site_label_H
_geom_hbond_atom_site_label_A
_geom_hbond_distance_DH
_geom_hbond_distance_HA
_geom_hbond_distance_DA
_geom_hbond_angle_DHA
_geom_hbond_site_symmetry_A
O15 H1W O3 0.87 2.48 3.161(3) 135.3 2_645
O15 H1W O8 0.87 2.25 3.061(3) 153.5 2_645
O15 H2W O5 0.88 2.03 2.883(3) 163.6 2_645
O16 H3W O23 0.97 1.86 2.818(4) 171.5 4_575
O16 H4W O7 0.96 1.93 2.886(3) 174.3 .
O17 H5W O4 0.99 1.77 2.760(3) 175.3 .
O17 H6W O23 0.88 1.89 2.760(4) 166.9 4_575
O18 H7W O17 0.95 1.80 2.719(3) 163.3 4_576
O18 H8W O25 0.84 1.94 2.761(4) 165.7 .
O19 H9W O10 0.97 1.86 2.801(3) 162.7 1_545
O20 H11W O12 0.92 1.92 2.821(3) 165.3 2_645
O20 H12W O24 0.88 1.91 2.760(3) 161.4 .
O21 H13W O20 1.04 1.69 2.726(4) 173.2 .
O21 H14W O18 0.88 1.90 2.761(4) 167.6 .
O22 H15W O21 1.06 1.68 2.728(4) 168.9 1_545
O22 H16W O19 0.96 1.95 2.887(4) 164.4 1_455
O23 H17W O6 0.92 1.84 2.735(3) 164.6 4_576
O23 H18W O27 0.98 1.80 2.768(4) 171.3 .
O24 H19W O26 0.92 1.91 2.811(4) 166.0 4_565
O24 H20W O9 0.88 2.30 3.065(3) 145.8 2_645
O24 H20W O14 0.88 2.25 3.020(3) 145.7 2_645
O25 H22W O16 0.86 1.92 2.765(4) 166.8 4_576
O26 H23W O18 0.92 1.96 2.863(4) 169.8 4_566
O26 H24W O22 0.91 1.94 2.832(4) 164.9 4_566
O27 H25W O19 0.92 1.92 2.785(4) 155.3 3_666

loop_
_geom_torsion_atom_site_label_1
_geom_torsion_atom_site_label_2
_geom_torsion_atom_site_label_3
_geom_torsion_atom_site_label_4
_geom_torsion
N1 C1 C2 C3 177.9(3)
C6 C1 C2 C3 -2.7(4)
C1 C2 C3 C4 -0.5(4)
C2 C3 C4 C5 3.0(4)
C2 C3 C4 N2 -175.7(3)
C3 C4 C5 C6 -2.3(4)
N2 C4 C5 C6 176.4(2)
C4 C5 C6 C1 -1.0(4)
N1 C1 C6 C5 -177.2(3)
C2 C1 C6 C5 3.4(4)
C12 C7 C8 C9 -1.1(4)
N1 C7 C8 C9 176.7(3)
C7 C8 C9 C10 1.3(4)
C8 C9 C10 O3 179.9(3)
C8 C9 C10 C11 -0.7(4)
O3 C10 C11 O8 1.1(4)
C9 C10 C11 O8 -178.3(2)
O3 C10 C11 C12 179.5(2)
C9 C10 C11 C12 0.0(4)
O8 C11 C12 C7 178.4(2)
C10 C11 C12 C7 0.2(4)
C8 C7 C12 C11 0.3(4)
N1 C7 C12 C11 -177.4(2)
O3 C13 C14 O4 -69.2(3)
O4 C15 C16 O5 65.0(3)
O5 C17 C18 O6 -68.5(3)
O6 C19 C20 O7 -73.3(4)
O7 C21 C22 O8 72.2(3)
C28 C23 C24 C25 0.9(4)
N1 C23 C24 C25 -177.7(3)
C23 C24 C25 C26 0.3(4)
C24 C25 C26 O9 179.5(3)
C24 C25 C26 C27 -1.3(4)
O9 C26 C27 O14 1.5(3)
C25 C26 C27 O14 -177.8(2)
O9 C26 C27 C28 -179.7(2)
C25 C26 C27 C28 1.1(4)
O14 C27 C28 C23 178.8(2)
C26 C27 C28 C23 0.1(4)
C24 C23 C28 C27 -1.1(4)
N1 C23 C28 C27 177.5(2)
O9 C29 C30 O10 78.0(3)
O10 C31 C32 O11 -71.8(4)
O11 C33 C34 O12 -79.4(4)
O12 C35 C36 O13 75.5(3)
O13 C37 C38 O14 -68.0(3)
C6 C1 N1 C23 -2.2(4)
C2 C1 N1 C23 177.2(2)
C6 C1 N1 C7 172.9(2)
C2 C1 N1 C7 -7.7(4)
C24 C23 N1 C1 -98.6(3)
C28 C23 N1 C1 82.8(3)
C24 C23 N1 C7 86.2(3)
C28 C23 N1 C7 -92.4(3)
C8 C7 N1 C1 -76.4(3)
C12 C7 N1 C1 101.4(3)
C8 C7 N1 C23 98.9(3)
C12 C7 N1 C23 -83.3(3)
C3 C4 N2 O2 -179.2(3)
C5 C4 N2 O2 2.1(4)
C3 C4 N2 O1 2.9(4)
C5 C4 N2 O1 -175.8(2)
C9 C10 O3 C13 0.4(4)
C11 C10 O3 C13 -179.1(2)
C14 C13 O3 C10 -172.2(2)
C13 C14 O4 C15 178.3(2)
C16 C15 O4 C14 -173.0(3)
C15 C16 O5 C17 171.9(3)
C18 C17 O5 C16 -179.3(3)
C17 C18 O6 C19 176.6(3)
C20 C19 O6 C18 -82.5(3)
C22 C21 O7 C20 178.4(2)
C19 C20 O7 C21 178.2(3)
C12 C11 O8 C22 -2.7(4)
C10 C11 O8 C22 175.5(2)
C21 C22 O8 C11 -175.2(2)
C25 C26 O9 C29 2.5(4)
C27 C26 O9 C29 -176.7(3)
C30 C29 O9 C26 -177.3(2)
C29 C30 O10 C31 -169.6(3)
C32 C31 O10 C30 -178.3(3)
C34 C33 O11 C32 167.1(3)
C31 C32 O11 C33 -92.9(4)
C33 C34 O12 C35 -175.1(3)
C36 C35 O12 C34 176.3(3)
C38 C37 O13 C36 178.0(2)
C35 C36 O13 C37 -167.9(3)
C28 C27 O14 C38 1.6(4)
C26 C27 O14 C38 -179.6(2)
C37 C38 O14 C27 170.2(2)

loop_
_platon_squeeze_void_nr
_platon_squeeze_void_average_x
_platon_squeeze_void_average_y
_platon_squeeze_void_average_z
_platon_squeeze_void_volume
_platon_squeeze_void_count_electrons
1 0.858 0.073 0.471 9.2 -0.6
2 0.979 0.203 1.028 49.0 13.5
3 0.983 0.305 0.530 46.4 13.4
4 0.849 0.442 0.967 7.7 -0.5
5 0.142 0.573 0.029 9.7 -0.6
6 0.022 0.713 0.471 46.1 12.9
7 0.018 0.794 0.969 43.5 12.8
8 0.151 0.942 0.533 8.3 -0.5
